data_1525579
loop_
_publ_author_name
'Angel, R.J.'
'Bismayer, U.'
'Marshall, W.G.'

_publ_section_title
;
 Renormalization of the phase transition in lead phosphate, Pb3 (P O4)2,
 by high pressure: structure
;
_journal_name_full 'Journal of Physics: Condensed Matter'
_journal_page_first 5353
_journal_page_last 5364
_journal_volume 13
_journal_year 2001
_chemical_formula_sum 'O8 P2 Pb3'
_chemical_name_systematic 'Pb3 (P O4)2'
_space_group_IT_number 15
_symmetry_space_group_name_Hall '-C 2yc'
_symmetry_space_group_name_H-M 'C 1 2/c 1'
_cell_angle_alpha 90
_cell_angle_beta 102.509
_cell_angle_gamma 90
_cell_formula_units_Z 4
_cell_length_a 13.7862
_cell_length_b 5.6555
_cell_length_c 9.4204
_cell_volume 717.053
_citation_journal_id_ASTM JCOMEL
_cod_data_source_file Angel_JCOMEL_2001_1357.cif
_cod_data_source_block O8P2Pb3
_cod_database_code 1525579

loop_
_symmetry_equiv_pos_as_xyz
x,y,z
-x,y,-z+1/2
-x,-y,-z
x,-y,z-1/2
x+1/2,y+1/2,z
-x+1/2,y+1/2,-z+1/2
-x+1/2,-y+1/2,-z
x+1/2,-y+1/2,z-1/2

loop_
_atom_site_label
_atom_site_type_symbol
_atom_site_fract_x
_atom_site_fract_y
_atom_site_fract_z
_atom_site_occupancy
_atom_site_U_iso_or_equiv
Pb2 Pb+2 0.3152 0.3151 0.3488 1 0.0
O4 O-2 0.6405 0.289 0.6177 1 0.0
O2 O-2 0.6458 0.021 0.3927 1 0.0
O3 O-2 0.6368 0.473 0.3754 1 0.0
P1 P+5 0.6027 0.254 0.4485 1 0.0
O1 O-2 0.4888 0.227 0.4166 1 0.0
Pb1 Pb+2 0 0.281 0.25 1 0.0
